data_4073356
loop_
_publ_author_name
'Guo, Ruiyun'
'Portscheller, Janelle L.'
'Day, Victor W.'
'Malinakova, Helena C.'

_publ_contact_author
; 
   Prof. Helena C. Malinakova 
   Department of Chemistry -- University of Kansas
   Malott Hall
   1251 Wescoe Hall Dr, Rm 2010 
   Lawrence, KS  66045-7582  USA 
;
_publ_section_title
;
 An Allylpalladium(IV) Intermediate in the Synthesis of Highly Substituted
 Benzoxepines and Benzopyrans via Reactions of Stable Pallada(II)cycles
 with Allyl Bromides
;
_journal_issue 15
_journal_name_full Organometallics
_journal_page_first 3874
_journal_paper_doi 10.1021/om7002865
_journal_volume 26
_journal_year 2007
_chemical_formula_sum 'C25 H25 Br N2 O5 Pd'
_chemical_formula_weight 619.78
_chemical_name_systematic
; 
 ? 
;
_space_group_IT_number 2
_symmetry_cell_setting triclinic
_symmetry_space_group_name_Hall '-P 1'
_symmetry_space_group_name_H-M 'P -1'
_atom_sites_solution_hydrogens geom
_atom_sites_solution_primary direct
_atom_sites_solution_secondary difmap
_audit_creation_method SHELXL-97
_cell_angle_alpha 112.321(3)
_cell_angle_beta 93.136(3)
_cell_angle_gamma 101.218(3)
_cell_formula_units_Z 2
_cell_length_a 8.2576(9)
_cell_length_b 12.5536(14)
_cell_length_c 13.0012(14)
_cell_measurement_reflns_used 4604
_cell_measurement_temperature 100(2)
_cell_measurement_theta_max 29.52
_cell_measurement_theta_min 2.54
_cell_volume 1210.6(2)
_computing_cell_refinement 'Bruker SAINT'
_computing_data_collection 'Bruker SMART'
_computing_data_reduction 'Bruker SAINT'
_computing_molecular_graphics 'Bruker SHELXTL'
_computing_publication_material 'Bruker SHELXTL'
_computing_structure_refinement 'Bruker SHELXTL'
_computing_structure_solution 'Bruker SHELXTL'
_diffrn_ambient_temperature 100(2)
_diffrn_measured_fraction_theta_full 0.966
_diffrn_measured_fraction_theta_max 0.966
_diffrn_measurement_device_type 'Bruker SMART APEX CCD area detector'
_diffrn_measurement_method 'phi and omega scans'
_diffrn_radiation_monochromator graphite
_diffrn_radiation_source 'fine-focus sealed tube'
_diffrn_radiation_type MoK\a
_diffrn_radiation_wavelength 0.71073
_diffrn_reflns_av_R_equivalents 0.0000
_diffrn_reflns_av_sigmaI/netI 0.0689
_diffrn_reflns_limit_h_max 11
_diffrn_reflns_limit_h_min -11
_diffrn_reflns_limit_k_max 16
_diffrn_reflns_limit_k_min -17
_diffrn_reflns_limit_l_max 18
_diffrn_reflns_limit_l_min 0
_diffrn_reflns_number 11341
_diffrn_reflns_theta_full 30.60
_diffrn_reflns_theta_max 30.60
_diffrn_reflns_theta_min 2.54
_diffrn_standards_decay_% 0.00
_exptl_absorpt_coefficient_mu 2.456
_exptl_absorpt_correction_T_max 1.000
_exptl_absorpt_correction_T_min 0.705
_exptl_absorpt_correction_type multi-scan
_exptl_crystal_colour Yellow
_exptl_crystal_density_diffrn 1.700
_exptl_crystal_density_meas 0
_exptl_crystal_density_method 'not measured'
_exptl_crystal_description 'Near cube'
_exptl_crystal_F_000 620
_exptl_crystal_size_max 0.16
_exptl_crystal_size_mid 0.16
_exptl_crystal_size_min 0.15
_refine_diff_density_max 1.404
_refine_diff_density_min -1.058
_refine_diff_density_rms 0.154
_refine_ls_extinction_method none
_refine_ls_goodness_of_fit_ref 1.039
_refine_ls_hydrogen_treatment noref
_refine_ls_matrix_type full
_refine_ls_number_parameters 310
_refine_ls_number_reflns 11342
_refine_ls_number_restraints 0
_refine_ls_restrained_S_all 1.039
_refine_ls_R_factor_all 0.0656
_refine_ls_R_factor_gt 0.0507
_refine_ls_shift/su_max 0.001
_refine_ls_shift/su_mean 0.000
_refine_ls_structure_factor_coef Fsqd
_refine_ls_weighting_details 'calc w=1/[\s^2^(Fo^2^)+(0.0583P)^2^+0.0000P] where P=(Fo^2^+2Fc^2^)/3'
_refine_ls_weighting_scheme calc
_refine_ls_wR_factor_gt 0.1141
_refine_ls_wR_factor_ref 0.1191
_reflns_number_gt 8834
_reflns_number_total 11342
_reflns_threshold_expression >2sigma(I)
_cod_data_source_file om7002865_si.cif
_cod_data_source_block k43b(11)
_cod_depositor_comments
;
The following automatic conversions were performed:

'_symmetry_cell_setting' value 'Triclinic' changed to 'triclinic'
according to /home/saulius/struct/CIF-dictionaries/cif_core.dic
dictionary named 'cif_core.dic' version 2.4.1 from 2010-06-29.

Automatic conversion script
Id: cif_fix_values 1715 2011-07-08 13:25:40Z adriana 
;
_cod_original_sg_symbol_H-M P-1
_cod_database_code 4073356

loop_
_symmetry_equiv_pos_as_xyz
'x, y, z'
'-x, -y, -z'

loop_
_atom_site_label
_atom_site_type_symbol
_atom_site_fract_x
_atom_site_fract_y
_atom_site_fract_z
_atom_site_U_iso_or_equiv
_atom_site_adp_type
_atom_site_occupancy
_atom_site_symmetry_multiplicity
_atom_site_calc_flag
_atom_site_refinement_flags
Pd Pd 0.15157(4) 0.69264(3) 0.38838(3) 0.01717(7) Uani 1 1 d .
Br Br 0.06723(5) 0.84655(4) 0.34266(3) 0.02392(10) Uani 1 1 d .
O1 O 0.4525(3) 0.7739(3) 0.2613(3) 0.0279(7) Uani 1 1 d .
O2 O 0.1679(3) 0.5026(2) 0.1673(2) 0.0226(6) Uani 1 1 d .
O3 O 0.4190(4) 0.1428(3) 0.2223(3) 0.0344(8) Uani 1 1 d .
O4 O 0.4866(4) 0.5995(3) 0.2604(2) 0.0279(7) Uani 1 1 d .
O5 O 0.2093(4) 0.0108(3) 0.0927(3) 0.0328(7) Uani 1 1 d .
N1 N 0.2146(4) 0.5684(3) 0.4419(3) 0.0191(7) Uani 1 1 d .
N2 N 0.1160(4) 0.7649(3) 0.5596(3) 0.0195(7) Uani 1 1 d .
C1 C 0.2112(5) 0.6270(3) 0.2289(3) 0.0202(8) Uani 1 1 d .
H1 H 0.1679 0.6674 0.1838 0.024 Uiso 1 1 calc R
C2 C 0.3973(5) 0.6616(4) 0.2502(3) 0.0210(8) Uani 1 1 d .
C3 C 0.6270(5) 0.8260(4) 0.3072(4) 0.0354(11) Uani 1 1 d .
H3A H 0.6718 0.8874 0.2793 0.043 Uiso 1 1 calc R
H3B H 0.6919 0.7643 0.2832 0.043 Uiso 1 1 calc R
C4 C 0.6420(6) 0.8798(5) 0.4321(5) 0.0492(15) Uani 1 1 d .
H4A H 0.7596 0.9152 0.4641 0.074 Uiso 1 1 calc R
H4B H 0.5981 0.8184 0.4592 0.074 Uiso 1 1 calc R
H4C H 0.5783 0.9412 0.4553 0.074 Uiso 1 1 calc R
C5 C 0.0062(5) 0.4489(3) 0.1157(3) 0.0197(8) Uani 1 1 d .
C6 C -0.1283(5) 0.4989(3) 0.1454(3) 0.0208(8) Uani 1 1 d .
H6 H -0.1110 0.5770 0.2012 0.025 Uiso 1 1 calc R
C7 C -0.2894(5) 0.4346(4) 0.0936(3) 0.0241(9) Uani 1 1 d .
H7 H -0.3821 0.4686 0.1140 0.029 Uiso 1 1 calc R
C8 C -0.3133(5) 0.3209(4) 0.0123(4) 0.0256(9) Uani 1 1 d .
H8 H -0.4229 0.2751 -0.0209 0.031 Uiso 1 1 calc R
C9 C -0.1764(5) 0.2740(4) -0.0206(3) 0.0244(9) Uani 1 1 d .
H9 H -0.1938 0.1972 -0.0788 0.029 Uiso 1 1 calc R
C10 C -0.0152(5) 0.3362(3) 0.0292(3) 0.0224(8) Uani 1 1 d .
C11 C 0.1352(5) 0.2890(4) -0.0130(4) 0.0251(9) Uani 1 1 d .
H11A H 0.1188 0.2556 -0.0961 0.030 Uiso 1 1 calc R
H11B H 0.2358 0.3551 0.0140 0.030 Uiso 1 1 calc R
C12 C 0.1617(5) 0.1956(4) 0.0266(4) 0.0253(9) Uani 1 1 d .
H12 H 0.0829 0.1215 -0.0046 0.030 Uiso 1 1 calc R
C13 C 0.2873(5) 0.2082(4) 0.1023(4) 0.0252(9) Uani 1 1 d .
H13 H 0.3693 0.2806 0.1348 0.030 Uiso 1 1 calc R
C14 C 0.2988(5) 0.1101(4) 0.1354(4) 0.0254(9) Uani 1 1 d .
C15 C 0.4399(6) 0.0499(4) 0.2595(4) 0.0385(12) Uani 1 1 d .
H15A H 0.5292 0.0823 0.3234 0.058 Uiso 1 1 calc R
H15B H 0.4689 -0.0146 0.1978 0.058 Uiso 1 1 calc R
H15C H 0.3355 0.0196 0.2822 0.058 Uiso 1 1 calc R
C21 C 0.2543(5) 0.4678(3) 0.3791(3) 0.0229(8) Uani 1 1 d .
H21 H 0.2558 0.4490 0.3012 0.028 Uiso 1 1 calc R
C22 C 0.2932(5) 0.3900(4) 0.4225(4) 0.0257(9) Uani 1 1 d .
H22 H 0.3193 0.3185 0.3749 0.031 Uiso 1 1 calc R
C23 C 0.2940(5) 0.4165(4) 0.5348(4) 0.0300(10) Uani 1 1 d .
H23 H 0.3217 0.3643 0.5663 0.036 Uiso 1 1 calc R
C24 C 0.2540(5) 0.5196(4) 0.6012(4) 0.0250(8) Uani 1 1 d .
H24 H 0.2545 0.5399 0.6795 0.030 Uiso 1 1 calc R
C25 C 0.2129(5) 0.5942(4) 0.5531(4) 0.0221(8) Uani 1 1 d .
C26 C 0.1644(5) 0.7061(4) 0.6201(4) 0.0220(8) Uani 1 1 d .
C27 C 0.1663(5) 0.7490(4) 0.7361(4) 0.0264(9) Uani 1 1 d .
H27 H 0.2003 0.7066 0.7770 0.032 Uiso 1 1 calc R
C28 C 0.1188(6) 0.8531(4) 0.7909(4) 0.0308(10) Uani 1 1 d .
H28 H 0.1221 0.8846 0.8702 0.037 Uiso 1 1 calc R
C29 C 0.0657(6) 0.9112(4) 0.7280(4) 0.0300(10) Uani 1 1 d .
H29 H 0.0299 0.9823 0.7636 0.036 Uiso 1 1 calc R
C30 C 0.0657(5) 0.8646(4) 0.6134(4) 0.0255(8) Uani 1 1 d .
H30 H 0.0286 0.9046 0.5710 0.031 Uiso 1 1 calc R

loop_
_atom_site_aniso_label
_atom_site_aniso_U_11
_atom_site_aniso_U_22
_atom_site_aniso_U_33
_atom_site_aniso_U_23
_atom_site_aniso_U_13
_atom_site_aniso_U_12
Pd 0.01867(14) 0.01795(15) 0.01609(14) 0.00797(12) 0.00146(12) 0.00480(11)
Br 0.0278(2) 0.0231(2) 0.0228(2) 0.01020(18) 0.00157(18) 0.00881(17)
O1 0.0201(15) 0.0296(16) 0.0356(18) 0.0159(14) -0.0009(13) 0.0045(12)
O2 0.0238(14) 0.0225(14) 0.0203(14) 0.0057(12) 0.0009(12) 0.0089(12)
O3 0.0299(17) 0.0342(18) 0.0387(19) 0.0178(16) -0.0059(15) 0.0026(14)
O4 0.0253(15) 0.0316(17) 0.0291(16) 0.0121(14) 0.0027(13) 0.0120(13)
O5 0.0352(18) 0.0251(16) 0.0363(18) 0.0123(14) -0.0006(14) 0.0045(13)
N1 0.0194(16) 0.0192(16) 0.0224(17) 0.0126(14) 0.0003(14) 0.0043(13)
N2 0.0204(16) 0.0225(17) 0.0181(16) 0.0108(14) 0.0034(13) 0.0046(13)
C1 0.0229(19) 0.0213(19) 0.0180(19) 0.0098(16) -0.0001(15) 0.0056(15)
C2 0.024(2) 0.026(2) 0.0139(18) 0.0087(16) 0.0020(15) 0.0072(16)
C3 0.017(2) 0.039(3) 0.054(3) 0.024(2) 0.002(2) 0.0034(19)
C4 0.033(3) 0.041(3) 0.054(4) -0.004(3) -0.004(2) 0.013(2)
C5 0.028(2) 0.0203(19) 0.0166(18) 0.0135(16) 0.0017(16) 0.0062(16)
C6 0.030(2) 0.0167(18) 0.0171(19) 0.0077(15) 0.0038(16) 0.0074(16)
C7 0.024(2) 0.030(2) 0.025(2) 0.0173(19) 0.0075(17) 0.0072(17)
C8 0.027(2) 0.028(2) 0.020(2) 0.0109(18) 0.0013(17) 0.0012(17)
C9 0.036(2) 0.019(2) 0.018(2) 0.0092(17) 0.0047(17) 0.0047(17)
C10 0.031(2) 0.022(2) 0.0197(19) 0.0129(17) 0.0061(16) 0.0083(17)
C11 0.034(2) 0.023(2) 0.022(2) 0.0096(18) 0.0081(18) 0.0111(18)
C12 0.031(2) 0.020(2) 0.025(2) 0.0075(18) 0.0089(18) 0.0085(17)
C13 0.021(2) 0.025(2) 0.027(2) 0.0094(18) 0.0054(17) 0.0016(16)
C14 0.023(2) 0.028(2) 0.026(2) 0.0107(19) 0.0046(17) 0.0081(17)
C15 0.037(3) 0.039(3) 0.045(3) 0.025(2) -0.005(2) 0.006(2)
C21 0.029(2) 0.024(2) 0.0172(19) 0.0085(17) 0.0025(17) 0.0074(16)
C22 0.028(2) 0.019(2) 0.029(2) 0.0082(17) 0.0002(18) 0.0066(16)
C23 0.034(2) 0.029(2) 0.032(2) 0.020(2) -0.003(2) 0.0036(19)
C24 0.029(2) 0.026(2) 0.023(2) 0.0149(19) 0.0015(18) 0.0058(17)
C25 0.0167(18) 0.025(2) 0.025(2) 0.0133(18) -0.0004(16) 0.0002(15)
C26 0.0181(18) 0.026(2) 0.0216(19) 0.0114(18) 0.0046(16) 0.0003(15)
C27 0.031(2) 0.027(2) 0.022(2) 0.0131(18) 0.0017(17) 0.0028(18)
C28 0.040(3) 0.032(2) 0.021(2) 0.0110(19) 0.0109(19) 0.007(2)
C29 0.034(2) 0.035(2) 0.023(2) 0.011(2) 0.0128(19) 0.010(2)
C30 0.026(2) 0.028(2) 0.027(2) 0.0139(19) 0.0070(19) 0.0081(17)

loop_
_atom_type_symbol
_atom_type_description
_atom_type_scat_dispersion_real
_atom_type_scat_dispersion_imag
_atom_type_scat_source
C C 0.0033 0.0016 'International Tables Vol C Tables 4.2.6.8 and 6.1.1.4'
H H 0.0000 0.0000 'International Tables Vol C Tables 4.2.6.8 and 6.1.1.4'
N N 0.0061 0.0033 'International Tables Vol C Tables 4.2.6.8 and 6.1.1.4'
O O 0.0106 0.0060 'International Tables Vol C Tables 4.2.6.8 and 6.1.1.4'
Br Br -0.2901 2.4595 'International Tables Vol C Tables 4.2.6.8 and 6.1.1.4'
Pd Pd -0.9988 1.0072 'International Tables Vol C Tables 4.2.6.8 and 6.1.1.4'

loop_
_geom_angle_atom_site_label_1
_geom_angle_atom_site_label_2
_geom_angle_atom_site_label_3
_geom_angle
C1 Pd N1 98.67(14)
C1 Pd N2 174.20(14)
N1 Pd N2 79.17(13)
C1 Pd Br 86.83(10)
N1 Pd Br 174.47(10)
N2 Pd Br 95.40(9)
C2 O1 C3 115.2(3)
C5 O2 C1 118.8(3)
C14 O3 C15 115.4(3)
C21 N1 C25 118.0(3)
C21 N1 Pd 127.0(3)
C25 N1 Pd 114.9(3)
C30 N2 C26 118.6(4)
C30 N2 Pd 127.2(3)
C26 N2 Pd 113.9(3)
O2 C1 C2 106.0(3)
O2 C1 Pd 118.0(2)
C2 C1 Pd 101.8(2)
O4 C2 O1 124.3(4)
O4 C2 C1 125.2(4)
O1 C2 C1 110.4(3)
O1 C3 C4 108.8(4)
O2 C5 C6 124.0(4)
O2 C5 C10 115.0(3)
C6 C5 C10 121.0(4)
C5 C6 C7 120.0(4)
C8 C7 C6 119.6(4)
C7 C8 C9 119.7(4)
C10 C9 C8 121.8(4)
C9 C10 C5 117.7(4)
C9 C10 C11 121.7(4)
C5 C10 C11 120.4(4)
C12 C11 C10 111.6(3)
C13 C12 C11 125.1(4)
C12 C13 C14 120.0(4)
O5 C14 O3 122.5(4)
O5 C14 C13 125.5(4)
O3 C14 C13 112.0(4)
N1 C21 C22 122.7(4)
C23 C22 C21 119.4(4)
C22 C23 C24 119.0(4)
C23 C24 C25 119.4(4)
N1 C25 C24 121.4(4)
N1 C25 C26 116.5(3)
C24 C25 C26 122.1(4)
N2 C26 C27 121.3(4)
N2 C26 C25 115.1(4)
C27 C26 C25 123.6(4)
C28 C27 C26 119.6(4)
C27 C28 C29 118.6(4)
C30 C29 C28 119.3(4)
N2 C30 C29 122.4(4)

loop_
_geom_bond_atom_site_label_1
_geom_bond_atom_site_label_2
_geom_bond_distance
Pd C1 2.048(4)
Pd N1 2.071(3)
Pd N2 2.123(3)
Pd Br 2.4335(5)
O1 C2 1.343(5)
O1 C3 1.450(5)
O2 C5 1.377(5)
O2 C1 1.418(4)
O3 C14 1.340(5)
O3 C15 1.456(5)
O4 C2 1.209(5)
O5 C14 1.216(5)
N1 C21 1.332(5)
N1 C25 1.359(5)
N2 C30 1.341(5)
N2 C26 1.357(5)
C1 C2 1.494(5)
C3 C4 1.491(7)
C5 C6 1.382(5)
C5 C10 1.404(6)
C6 C7 1.395(6)
C7 C8 1.384(6)
C8 C9 1.388(6)
C9 C10 1.385(6)
C10 C11 1.519(6)
C11 C12 1.495(5)
C12 C13 1.331(6)
C13 C14 1.468(6)
C21 C22 1.377(5)
C22 C23 1.368(6)
C23 C24 1.371(6)
C24 C25 1.387(5)
C25 C26 1.491(6)
C26 C27 1.393(6)
C27 C28 1.375(6)
C28 C29 1.390(6)
C29 C30 1.378(6)

loop_
_geom_torsion_atom_site_label_1
_geom_torsion_atom_site_label_2
_geom_torsion_atom_site_label_3
_geom_torsion_atom_site_label_4
_geom_torsion
C1 Pd N1 C21 -9.6(3)
N2 Pd N1 C21 175.9(3)
Br Pd N1 C21 164.9(8)
C1 Pd N1 C25 171.0(3)
N2 Pd N1 C25 -3.5(3)
Br Pd N1 C25 -14.6(11)
C1 Pd N2 C30 111.5(13)
N1 Pd N2 C30 -179.9(3)
Br Pd N2 C30 -0.9(3)
C1 Pd N2 C26 -62.7(14)
N1 Pd N2 C26 6.0(3)
Br Pd N2 C26 -175.1(3)
C5 O2 C1 C2 -166.7(3)
C5 O2 C1 Pd 80.2(4)
N1 Pd C1 O2 41.2(3)
N2 Pd C1 O2 109.0(13)
Br Pd C1 O2 -138.2(3)
N1 Pd C1 C2 -74.2(3)
N2 Pd C1 C2 -6.4(15)
Br Pd C1 C2 106.4(2)
C3 O1 C2 O4 -10.9(6)
C3 O1 C2 C1 166.6(3)
O2 C1 C2 O4 -29.9(5)
Pd C1 C2 O4 94.1(4)
O2 C1 C2 O1 152.7(3)
Pd C1 C2 O1 -83.4(3)
C2 O1 C3 C4 -87.6(5)
C1 O2 C5 C6 -20.3(5)
C1 O2 C5 C10 160.4(3)
O2 C5 C6 C7 -175.6(3)
C10 C5 C6 C7 3.6(6)
C5 C6 C7 C8 -0.2(6)
C6 C7 C8 C9 -3.0(6)
C7 C8 C9 C10 2.7(6)
C8 C9 C10 C5 0.6(6)
C8 C9 C10 C11 -175.1(4)
O2 C5 C10 C9 175.5(3)
C6 C5 C10 C9 -3.8(5)
O2 C5 C10 C11 -8.7(5)
C6 C5 C10 C11 172.0(3)
C9 C10 C11 C12 -78.4(5)
C5 C10 C11 C12 106.0(4)
C10 C11 C12 C13 -110.0(5)
C11 C12 C13 C14 179.3(4)
C15 O3 C14 O5 2.5(6)
C15 O3 C14 C13 -179.3(4)
C12 C13 C14 O5 6.4(7)
C12 C13 C14 O3 -171.7(4)
C25 N1 C21 C22 0.0(6)
Pd N1 C21 C22 -179.4(3)
N1 C21 C22 C23 -0.9(6)
C21 C22 C23 C24 0.7(6)
C22 C23 C24 C25 0.4(6)
C21 N1 C25 C24 1.2(6)
Pd N1 C25 C24 -179.4(3)
C21 N1 C25 C26 -178.7(3)
Pd N1 C25 C26 0.8(4)
C23 C24 C25 N1 -1.4(6)
C23 C24 C25 C26 178.5(4)
C30 N2 C26 C27 -1.6(6)
Pd N2 C26 C27 173.1(3)
C30 N2 C26 C25 178.0(3)
Pd N2 C26 C25 -7.3(4)
N1 C25 C26 N2 4.5(5)
C24 C25 C26 N2 -175.4(3)
N1 C25 C26 C27 -175.9(4)
C24 C25 C26 C27 4.2(6)
N2 C26 C27 C28 -0.1(6)
C25 C26 C27 C28 -179.7(4)
C26 C27 C28 C29 1.6(7)
C27 C28 C29 C30 -1.4(7)
C26 N2 C30 C29 1.9(6)
Pd N2 C30 C29 -172.0(3)
C28 C29 C30 N2 -0.4(7)
